data_7131543
loop_
_publ_author_name
'Inoue, Ryo'
'Furumoto, Kyosuke'
'Morisaki, Yasuhiro'

_publ_section_title
;
 Syntheses of heterotriptycenes and their Pt complexes that emit
 circularly polarised fluorescence and phosphorescence.
;
_journal_issue 37
_journal_name_full 'Chemical communications (Cambridge, England)'
_journal_page_first 5571
_journal_page_last 5574
_journal_paper_doi 10.1039/d3cc01190a
_journal_volume 59
_journal_year 2023
_chemical_absolute_configuration ad
_chemical_formula_moiety 'Br, C29 H21 F N O4'
_chemical_formula_sum 'C29 H21 Br F N O4'
_chemical_formula_weight 546.38
_space_group_crystal_system orthorhombic
_space_group_IT_number 20
_space_group_name_Hall 'C 2c 2'
_space_group_name_H-M_alt 'C 2 2 21'
_atom_sites_solution_hydrogens geom
_atom_sites_solution_primary dual
_audit_creation_date 2023-02-21
_audit_creation_method
;
Olex2 1.5
(compiled 2022.04.07 svn.rca3783a0 for OlexSys, GUI svn.r6498)
;
_audit_update_record
;
2023-03-04 deposited with the CCDC.	2023-04-11 downloaded from the CCDC.
;
_cell_angle_alpha 90
_cell_angle_beta 90
_cell_angle_gamma 90
_cell_formula_units_Z 16
_cell_length_a 12.0615(7)
_cell_length_b 14.3870(9)
_cell_length_c 61.506(3)
_cell_measurement_reflns_used 7019
_cell_measurement_temperature 150
_cell_measurement_theta_max 29.8200
_cell_measurement_theta_min 2.2050
_cell_volume 10673.1(10)
_computing_cell_refinement 'CrysAlisPro 1.171.40.53 (Rigaku OD, 2019)'
_computing_data_collection 'CrysAlisPro 1.171.40.53 (Rigaku OD, 2019)'
_computing_data_reduction 'CrysAlisPro 1.171.40.53 (Rigaku OD, 2019)'
_computing_molecular_graphics 'Olex2 1.5 (Dolomanov et al., 2009)'
_computing_publication_material 'Olex2 1.5 (Dolomanov et al., 2009)'
_computing_structure_refinement 'SHELXL 2019/2 (Sheldrick, 2015)'
_computing_structure_solution 'SHELXT 2018/2 (Sheldrick, 2018)'
_diffrn_ambient_temperature 150
_diffrn_detector 'CCD plate'
_diffrn_measured_fraction_theta_full 0.993
_diffrn_measured_fraction_theta_max 0.940
_diffrn_measurement_details
;
List of Runs (angles in degrees, time in seconds):

  # Type    Start    End  Width  t~exp~   \w     \q     \k     \f   Frames
#--------------------------------------------------------------------------
  1  \w   -110.00  70.00   0.50   40.00    --  -20.00  45.00   0.00  360
  2  \w   -110.00  -9.00   0.50   40.00    --  -20.00  45.00  90.00  202
;
_diffrn_measurement_device 'abstract diffractometer'
_diffrn_measurement_device_type 'dtrek-CrysAlisPro-abstract goniometer imported rigaku-d*trek images'
_diffrn_measurement_method '\w scans'
_diffrn_orient_matrix_type 'CrysAlisPro convention (1999,Acta A55,543-557)'
_diffrn_orient_matrix_UB_11 0.0074390000
_diffrn_orient_matrix_UB_12 -0.0023097000
_diffrn_orient_matrix_UB_13 0.0114249000
_diffrn_orient_matrix_UB_21 0.0499765000
_diffrn_orient_matrix_UB_22 -0.0251577000
_diffrn_orient_matrix_UB_23 -0.0015460000
_diffrn_orient_matrix_UB_31 0.0301256000
_diffrn_orient_matrix_UB_32 0.0423054000
_diffrn_orient_matrix_UB_33 -0.0002721000
_diffrn_radiation_monochromator graphite
_diffrn_radiation_probe x-ray
_diffrn_radiation_type 'Mo K\a'
_diffrn_radiation_wavelength 0.71073
_diffrn_reflns_av_R_equivalents 0.1571
_diffrn_reflns_av_unetI/netI 0.2802
_diffrn_reflns_Laue_measured_fraction_full 0.993
_diffrn_reflns_Laue_measured_fraction_max 0.940
_diffrn_reflns_limit_h_max 17
_diffrn_reflns_limit_h_min -11
_diffrn_reflns_limit_k_max 19
_diffrn_reflns_limit_k_min -20
_diffrn_reflns_limit_l_max 84
_diffrn_reflns_limit_l_min -63
_diffrn_reflns_number 39313
_diffrn_reflns_point_group_measured_fraction_full 0.985
_diffrn_reflns_point_group_measured_fraction_max 0.900
_diffrn_reflns_theta_full 25.242
_diffrn_reflns_theta_max 31.150
_diffrn_reflns_theta_min 1.987
_diffrn_source 'fine-focus sealed X-ray tube'
_diffrn_source_type 'Enhance (Mo) X-ray Source'
_exptl_absorpt_coefficient_mu 1.581
_exptl_absorpt_correction_T_max 1.00000
_exptl_absorpt_correction_T_min 0.34604
_exptl_absorpt_correction_type multi-scan
_exptl_absorpt_process_details
;
CrysAlisPro 1.171.40.53 (Rigaku Oxford Diffraction, 2019)
Empirical absorption correction using spherical harmonics,
 implemented in SCALE3 ABSPACK scaling algorithm.
;
_exptl_crystal_colour 'clear light colourless'
_exptl_crystal_colour_lustre clear
_exptl_crystal_colour_modifier light
_exptl_crystal_colour_primary colourless
_exptl_crystal_density_diffrn 1.360
_exptl_crystal_description plate
_exptl_crystal_F_000 4448
_exptl_crystal_size_max 0.05
_exptl_crystal_size_mid 0.05
_exptl_crystal_size_min 0.01
_refine_diff_density_max 0.685
_refine_diff_density_min -1.091
_refine_diff_density_rms 0.158
_refine_ls_abs_structure_details
;
 Flack x determined using 1703 quotients [(I+)-(I-)]/[(I+)+(I-)]
 (Parsons, Flack and Wagner, Acta Cryst. B69 (2013) 249-259).
;
_refine_ls_abs_structure_Flack 0.062(11)
_refine_ls_extinction_coef 0.00056(13)
_refine_ls_extinction_expression Fc^*^=kFc[1+0.001xFc^2^\l^3^/sin(2\q)]^-1/4^
_refine_ls_extinction_method 'SHELXL-2019/2 (Sheldrick 2019)'
_refine_ls_goodness_of_fit_ref 1.026
_refine_ls_hydrogen_treatment constr
_refine_ls_matrix_type full
_refine_ls_number_parameters 654
_refine_ls_number_reflns 15536
_refine_ls_number_restraints 864
_refine_ls_restrained_S_all 1.005
_refine_ls_R_factor_all 0.2175
_refine_ls_R_factor_gt 0.1201
_refine_ls_shift/su_max 0.000
_refine_ls_shift/su_mean 0.000
_refine_ls_structure_factor_coef Fsqd
_refine_ls_weighting_details 'w=1/[\s^2^(Fo^2^)+(0.1023P)^2^+7.6460P] where P=(Fo^2^+2Fc^2^)/3'
_refine_ls_weighting_scheme calc
_refine_ls_wR_factor_gt 0.2296
_refine_ls_wR_factor_ref 0.2761
_reflns_Friedel_coverage 0.765
_reflns_Friedel_fraction_full 0.975
_reflns_Friedel_fraction_max 0.852
_reflns_number_gt 7382
_reflns_number_total 15536
_reflns_threshold_expression 'I > 2\s(I)'
_cod_data_source_file d3cc01190a2.cif
_cod_data_source_block 20230209-pydmadff2-hbr
_cod_depositor_comments 'Adding full bibliography for 7131542--7131543.cif.'
_cod_original_cell_volume 10673.1(11)
_cod_database_code 7131543
_shelx_shelxl_version_number 2019/2
_chemical_oxdiff_formula C29H21NO4BrF
_shelx_space_group_comment
;
The symmetry employed for this shelxl refinement is uniquely defined
by the following loop, which should always be used as a source of
symmetry information in preference to the above space-group names.
They are only intended as comments.
;
_shelx_estimated_absorpt_t_max 0.984
_shelx_estimated_absorpt_t_min 0.925
_olex2_refinement_description
;
1. Fixed Uiso
 At 1.2 times of:
  All C(H) groups, All N(H) groups
 At 1.5 times of:
  All C(H,H,H) groups
2. Uiso/Uaniso restraints and constraints
C01M \\sim C01P \\sim C016 \\sim C01K \\sim C01Z \\sim C01A: within 1.7A with
sigma of 0.04 and sigma for terminal atoms of 0.08 within 1.7A
C00I \\sim C011 \\sim C01J \\sim C01S \\sim C01T \\sim C01U: within 1.7A with
sigma of 0.04 and sigma for terminal atoms of 0.08 within 1.7A
O005 \\sim O00C \\sim C018 \\sim C01H: within 1.7A with sigma of 0.04 and sigma
for terminal atoms of 0.08 within 1.7A
N00F \\sim C00K \\sim C00Q \\sim C00T \\sim C014 \\sim C00L: within 1.7A with
sigma of 0.04 and sigma for terminal atoms of 0.08 within 1.7A
N00A \\sim C00D \\sim C00M \\sim C7 \\sim C01L \\sim C11: within 1.7A with
sigma of 0.04 and sigma for terminal atoms of 0.08 within 1.7A
C12 \\sim C00M: within 1.7A with sigma of 0.04 and sigma for terminal atoms of
0.08 within 1.7A
N00F \\sim C00K \\sim C00L \\sim C00Q \\sim C00T \\sim C014: within 1.7A with
sigma of 0.04 and sigma for terminal atoms of 0.08 within 1.7A
C01D \\sim O006 \\sim C01E: within 1.7A with sigma of 0.04 and sigma for
terminal atoms of 0.08 within 1.7A
C01J \\sim C8 \\sim C7: within 1.7A with sigma of 0.04 and sigma for terminal
atoms of 0.08 within 1.7A
C12 \\sim C2 \\sim C1 \\sim C15 \\sim C00O \\sim C00R: within 1.7A with sigma
of 0.04 and sigma for terminal atoms of 0.08 within 1.7A
Uanis(C01U) \\sim Ueq: with sigma of 0.05 and sigma for terminal atoms of 0.05
Uanis(O007) \\sim Ueq: with sigma of 0.1 and sigma for terminal atoms of 0.2
Uanis(C01H) \\sim Ueq: with sigma of 0.01 and sigma for terminal atoms of 0.02
Uanis(C00K) \\sim Ueq: with sigma of 0.01 and sigma for terminal atoms of 0.02
Uanis(C01D) \\sim Ueq: with sigma of 0.1 and sigma for terminal atoms of 0.2
Uanis(C017) \\sim Ueq: with sigma of 0.01 and sigma for terminal atoms of 0.02
3. Rigid body (RIGU) restrains
 C00H, C00J, C00X, C013, C01I, C01N
 with sigma for 1-2 distances of 0.004 and sigma for 1-3 distances of 0.004
 N00F, C00Q, C00T, C014, C00L, C00K
 with sigma for 1-2 distances of 0.004 and sigma for 1-3 distances of 0.004
 C01A, C01P, C01Z, C01K, C01M, C016
 with sigma for 1-2 distances of 0.004 and sigma for 1-3 distances of 0.004
 C016, C01A, C01K, C01M, C01P, C01Z
 with sigma for 1-2 distances of 0.008 and sigma for 1-3 distances of 0.008
 C00T, C00X, C013, C014, C019, C01M, C01P, C01V
 with sigma for 1-2 distances of 0.004 and sigma for 1-3 distances of 0.004
 C017, C01U
 with sigma for 1-2 distances of 0.004 and sigma for 1-3 distances of 0.004
 C00S, C9, C10, C00P, C00N, C6
 with sigma for 1-2 distances of 0.004 and sigma for 1-3 distances of 0.004
 C01K, C01M, C01P, C01Z, C01A, C016
 with sigma for 1-2 distances of 0.001 and sigma for 1-3 distances of 0.001
 C00I, C011, C01J, C01S, C01T, C01U
 with sigma for 1-2 distances of 0.001 and sigma for 1-3 distances of 0.001
 O007, O008, C017
 with sigma for 1-2 distances of 0.004 and sigma for 1-3 distances of 0.004
 C010, C020, C01C, C00G, C01Q, C01R
 with sigma for 1-2 distances of 0.004 and sigma for 1-3 distances of 0.004
 C01H, O005
 with sigma for 1-2 distances of 0.001 and sigma for 1-3 distances of 0.001
 O00C, C018, C01H
 with sigma for 1-2 distances of 0.004 and sigma for 1-3 distances of 0.004
 C00K, C00L, C00G, N00F
 with sigma for 1-2 distances of 0.004 and sigma for 1-3 distances of 0.004
 N00A, C00D, C00M, C7, C11, C01L
 with sigma for 1-2 distances of 0.004 and sigma for 1-3 distances of 0.004
 C00M, N00A, C00D, C7, C01L, C11
 with sigma for 1-2 distances of 0.004 and sigma for 1-3 distances of 0.004
 C12, C00M
 with sigma for 1-2 distances of 0.004 and sigma for 1-3 distances of 0.004
 N00F, C00K, C00Q, C014, C00L, C00T
 with sigma for 1-2 distances of 0.004 and sigma for 1-3 distances of 0.004
 C00K, C00L, C00Q, N00F, C00T, C014
 with sigma for 1-2 distances of 0.002 and sigma for 1-3 distances of 0.002
 N00A, C00D, C00M, C7, C01L, C11
 with sigma for 1-2 distances of 0.002 and sigma for 1-3 distances of 0.002
 C01D, O006, C01E
 with sigma for 1-2 distances of 0.002 and sigma for 1-3 distances of 0.002
 C00K, C00L, N00F, C00Q, C014, C00T
 with sigma for 1-2 distances of 0.002 and sigma for 1-3 distances of 0.002
 C00K, C00G
 with sigma for 1-2 distances of 0.004 and sigma for 1-3 distances of 0.004
 C00G, C00K, N00F, C00L
 with sigma for 1-2 distances of 0.002 and sigma for 1-3 distances of 0.002
 C8, C01J, C7
 with sigma for 1-2 distances of 0.004 and sigma for 1-3 distances of 0.004
 C7, C8, C01J, C9
 with sigma for 1-2 distances of 0.004 and sigma for 1-3 distances of 0.004
 C2, C12, C00R, C15, C00O, C1
 with sigma for 1-2 distances of 0.004 and sigma for 1-3 distances of 0.004
 Br01, Br02, F003, F004, O005, O006, O007, O008, O009, N00A, H00A, O00B, O00C,
 C00D, H00D, O00E, N00F, H00F, C00G, C00H, H00H, C00I, H00I, C00J, C00K, C00L,
 H00L, C00M, C00N, H00N, C00O, C00P, H00P, C00Q, H00Q, C00R, H00R, C00S, C00T,
 C5, H5, C6, H6, C7, C00X, C8, H8, C00Z, C010, H010, C011, H011, C9, C013, C014,
  C1, H1, C016, H016, C017, C018, C019, H019, C01A, H01G, C2, H2, C01C, C01D,
 H01H, H01I, H01J, C01E, C12, C10, H10, C01H, H01K, H01M, H01N, C01I, H01O,
 C01J, C01K, H01P, C01L, H01L, C01M, C01N, C11, C01P, C01Q, H01Q, C01R, H01R,
 C01S, C01T, C01U, C01V, H01V, C01W, H01A, H01B, H01C, C15, H15, C01Y, H01D,
 H01E, H01F, C01Z, H01Z, C020, H020
 with sigma for 1-2 distances of 0.004 and sigma for 1-3 distances of 0.004
 C017, O008, C01U, O007
 with sigma for 1-2 distances of 0.004 and sigma for 1-3 distances of 0.004
4.a Ternary CH refined with riding coordinates:
 C5(H5), C8(H8), C019(H019), C01V(H01V)
4.b Aromatic/amide H refined with riding coordinates:
 N00A(H00A), C00D(H00D), N00F(H00F), C00H(H00H), C00I(H00I), C00L(H00L),
 C00N(H00N), C00P(H00P), C00Q(H00Q), C00R(H00R), C6(H6), C010(H010), C011(H011),
  C1(H1), C016(H016), C01A(H01G), C2(H2), C10(H10), C01I(H01O), C01K(H01P),
 C01L(H01L), C01Q(H01Q), C01R(H01R), C15(H15), C01Z(H01Z), C020(H020)
4.c Idealised Me refined as rotating group:
 C01D(H01H,H01I,H01J), C01H(H01K,H01M,H01N), C01W(H01A,H01B,H01C), C01Y(H01D,
 H01E,H01F)
;
_smtbx_masks_void_probe_radius 1.2
_smtbx_masks_void_truncation_radius 1.2
_olex2_exptl_crystal_mounting_method fiber
_olex2_submission_special_instructions 'No special instructions were received'
_oxdiff_exptl_absorpt_empirical_details
;
Empirical correction (ABSPACK) includes:
- Absorption correction using spherical harmonics
- Frame scaling
;
_oxdiff_exptl_absorpt_empirical_full_max 3.566
_oxdiff_exptl_absorpt_empirical_full_min 0.637

loop_
_space_group_symop_operation_xyz
'x, y, z'
'-x, -y, z+1/2'
'-x, y, -z+1/2'
'x, -y, -z'
'x+1/2, y+1/2, z'
'-x+1/2, -y+1/2, z+1/2'
'-x+1/2, y+1/2, -z+1/2'
'x+1/2, -y+1/2, -z'

loop_
_atom_site_label
_atom_site_type_symbol
_atom_site_fract_x
_atom_site_fract_y
_atom_site_fract_z
_atom_site_U_iso_or_equiv
_atom_site_adp_type
_atom_site_occupancy
_atom_site_site_symmetry_order
_atom_site_calc_flag
_atom_site_refinement_flags_posn
_atom_site_refinement_flags_adp
_atom_site_refinement_flags_occupancy
_atom_site_disorder_assembly
_atom_site_disorder_group
Br01 Br 1.11963(11) 0.77281(11) 0.28316(2) 0.0317(4) Uani 1 1 d . . . A 1
Br02 Br 0.47744(11) 0.91635(11) 0.46459(2) 0.0330(4) Uani 1 1 d . . . . .
F003 F 0.5797(7) 1.1048(7) 0.16878(14) 0.046(2) Uani 1 1 d . . . . .
F004 F 0.6855(7) 0.9191(7) 0.58072(15) 0.049(2) Uani 1 1 d . . . . .
O005 O 1.0562(7) 0.7680(8) 0.36046(14) 0.029(2) Uani 1 1 d . U . . .
O006 O 0.8374(7) 1.0028(7) 0.38453(15) 0.027(2) Uani 1 1 d . U . . .
O007 O 0.5933(7) 0.7271(8) 0.37656(17) 0.041(3) Uani 1 1 d . U . . .
O008 O 0.7535(7) 0.6768(7) 0.36358(16) 0.030(2) Uani 1 1 d . . . . .
O009 O 0.9998(8) 0.9520(7) 0.37257(17) 0.038(3) Uani 1 1 d . . . . .
N00A N 0.7911(8) 0.9165(8) 0.25123(18) 0.024(2) Uani 1 1 d . U . . .
H00A H 0.804266 0.885899 0.239111 0.029 Uiso 1 1 calc R U . . .
O00B O 0.5360(7) 0.9115(9) 0.38778(16) 0.042(3) Uani 1 1 d . . . . .
O00C O 1.1657(7) 0.7944(9) 0.39007(16) 0.044(3) Uani 1 1 d . U . . .
C00D C 0.8500(9) 0.8911(8) 0.2691(2) 0.018(2) Uani 1 1 d . U . . .
H00D H 0.901147 0.841041 0.268345 0.022 Uiso 1 1 calc R U . . .
O00E O 0.4261(8) 0.8860(8) 0.35949(17) 0.043(3) Uani 1 1 d . . . . .
N00F N 0.8527(8) 0.6924(7) 0.49899(18) 0.023(2) Uani 1 1 d . U . . .
H00F H 0.883735 0.673995 0.511202 0.028 Uiso 1 1 calc R U . . .
C00G C 0.7527(10) 0.8039(10) 0.5211(2) 0.026(3) Uani 1 1 d . . . . .
C00H C 0.9583(10) 0.7041(10) 0.4094(2) 0.028(3) Uani 1 1 d . . . . .
H00H H 1.010515 0.654685 0.409272 0.033 Uiso 1 1 calc R U . . .
C00I C 0.7943(10) 0.8308(10) 0.3394(2) 0.027(3) Uani 1 1 d . U . . .
H00I H 0.848523 0.782930 0.338984 0.032 Uiso 1 1 calc R U . . .
C00J C 0.9727(10) 0.7804(9) 0.3955(2) 0.022(2) Uani 1 1 d . . . . .
C00K C 0.7787(10) 0.7632(10) 0.4998(2) 0.027(2) Uani 1 1 d . U . . .
C00L C 0.7245(11) 0.7885(10) 0.4804(2) 0.027(3) Uani 1 1 d . U . . .
H00L H 0.668204 0.834605 0.480459 0.032 Uiso 1 1 calc R U . . .
C00M C 0.7146(11) 0.9843(10) 0.2505(2) 0.028(3) Uani 1 1 d . U . . .
C00N C 1.0055(10) 1.2019(10) 0.3194(2) 0.029(3) Uani 1 1 d . . . . .
H00N H 1.025632 1.264966 0.321686 0.035 Uiso 1 1 calc R U . . .
C00O C 0.6036(10) 1.0757(11) 0.1888(2) 0.031(3) Uani 1 1 d . U . . .
C00P C 1.0907(11) 1.1336(11) 0.3192(2) 0.035(4) Uani 1 1 d . . . . .
H00P H 1.166880 1.149446 0.320561 0.042 Uiso 1 1 calc R U . . .
C00Q C 0.8810(11) 0.6486(10) 0.4803(2) 0.028(3) Uani 1 1 d . U . . .
H00Q H 0.936263 0.601538 0.480516 0.034 Uiso 1 1 calc R U . . .
C00R C 0.6625(11) 0.9530(11) 0.2118(2) 0.031(3) Uani 1 1 d . U . . .
H00R H 0.685236 0.890335 0.213798 0.038 Uiso 1 1 calc R U . . .
C00S C 0.8673(10) 1.0878(10) 0.3141(2) 0.028(3) Uani 1 1 d . . . . .
C00T C 0.7551(10) 0.7445(10) 0.4613(2) 0.025(2) Uani 1 1 d . U . . .
C5 C 0.7453(9) 1.0581(9) 0.31057(19) 0.019(2) Uani 1 1 d . . . . .
H5 H 0.690122 1.109926 0.311227 0.023 Uiso 1 1 calc R U . . .
C6 C 0.8985(11) 1.1814(10) 0.3165(2) 0.028(3) Uani 1 1 d . . . . .
H6 H 0.844291 1.229272 0.316155 0.033 Uiso 1 1 calc R U . . .
C7 C 0.8358(10) 0.9366(9) 0.2879(2) 0.023(2) Uani 1 1 d . U . . .
C00X C 0.7858(10) 0.7761(10) 0.4232(2) 0.023(3) Uani 1 1 d . . . . .
C8 C 0.8918(10) 0.9251(10) 0.3100(2) 0.024(2) Uani 1 1 d . U . . .
H8 H 0.948054 0.874006 0.310129 0.028 Uiso 1 1 calc R U . . .
C00Z C 0.5209(11) 0.8935(11) 0.3670(2) 0.033(3) Uani 1 1 d . . . . .
C010 C 0.7470(12) 0.7477(10) 0.5400(2) 0.034(3) Uani 1 1 d . . . . .
H010 H 0.760684 0.682856 0.538760 0.041 Uiso 1 1 calc R U . . .
C011 C 0.6386(10) 0.9760(10) 0.3409(2) 0.027(3) Uani 1 1 d . U . . .
H011 H 0.588591 1.026773 0.341891 0.032 Uiso 1 1 calc R U . . .
C9 C 0.9440(10) 1.0213(10) 0.3131(2) 0.027(3) Uani 1 1 d . . . . .
C013 C 0.8691(10) 0.7011(9) 0.4230(2) 0.021(2) Uani 1 1 d . . . . .
C014 C 0.8300(10) 0.6717(10) 0.4609(2) 0.027(2) Uani 1 1 d . U . . .
C1 C 0.6142(10) 1.1337(11) 0.2057(2) 0.032(3) Uani 1 1 d . U . . .
H1 H 0.599255 1.197879 0.203505 0.038 Uiso 1 1 calc R U . . .
C016 C 0.6975(10) 0.5005(10) 0.4315(2) 0.023(2) Uani 1 1 d . U . . .
H016 H 0.751574 0.452500 0.431250 0.028 Uiso 1 1 calc R U . . .
C017 C 0.6768(10) 0.7413(10) 0.3658(2) 0.025(3) Uani 1 1 d . U . . .
C018 C 1.0750(9) 0.7817(9) 0.3816(2) 0.018(2) Uani 1 1 d . U . . .
C019 C 0.6950(9) 0.7589(9) 0.43936(19) 0.017(2) Uani 1 1 d . . . . .
H019 H 0.638215 0.809527 0.439783 0.021 Uiso 1 1 calc R U . . .
C01A C 0.5814(11) 0.4790(11) 0.4285(3) 0.035(3) Uani 1 1 d . U . . .
H01G H 0.558733 0.416434 0.426362 0.042 Uiso 1 1 calc R U . . .
C2 C 0.6443(11) 1.1063(10) 0.2255(2) 0.032(3) Uani 1 1 d . U . . .
H2 H 0.649002 1.149707 0.237074 0.038 Uiso 1 1 calc R U . . .
C01C C 0.7026(13) 0.8801(12) 0.5613(3) 0.039(3) Uani 1 1 d . . . . .
C01D C 0.8630(10) 1.0972(10) 0.3755(2) 0.033(3) Uani 1 1 d . U . . .
H01H H 0.882885 1.091721 0.360148 0.050 Uiso 1 1 calc R U . . .
H01I H 0.925053 1.124498 0.383597 0.050 Uiso 1 1 calc R U . . .
H01J H 0.797610 1.137237 0.377000 0.050 Uiso 1 1 calc R U . . .
C01E C 0.9179(11) 0.9375(10) 0.3826(2) 0.030(3) Uani 1 1 d . U . . .
C12 C 0.6695(11) 1.0108(10) 0.2290(2) 0.031(3) Uani 1 1 d . U . . .
C10 C 1.0544(11) 1.0397(11) 0.3167(2) 0.030(3) Uani 1 1 d . . . . .
H10 H 1.106248 0.990091 0.317635 0.036 Uiso 1 1 calc R U . . .
C01H C 1.1536(11) 0.7786(14) 0.3464(2) 0.048(4) Uani 1 1 d . U . . .
H01K H 1.131858 0.769417 0.331235 0.072 Uiso 1 1 calc R U . . .
H01M H 1.209535 0.732262 0.350456 0.072 Uiso 1 1 calc R U . . .
H01N H 1.184516 0.841091 0.348244 0.072 Uiso 1 1 calc R U . . .
C01I C 0.8038(10) 0.8486(9) 0.4094(2) 0.020(2) Uani 1 1 d . . . . .
H01O H 0.750856 0.897509 0.409269 0.024 Uiso 1 1 calc R U . . .
C01J C 0.8018(10) 0.9102(10) 0.3262(2) 0.024(2) Uani 1 1 d . U . . .
C01K C 0.5370(10) 0.6439(10) 0.4318(2) 0.031(3) Uani 1 1 d . U . . .
H01P H 0.482864 0.691873 0.431894 0.037 Uiso 1 1 calc R U . . .
C01L C 0.6931(11) 1.0326(10) 0.2699(2) 0.027(3) Uani 1 1 d . U . . .
H01L H 0.638094 1.079838 0.270499 0.032 Uiso 1 1 calc R U . . .
C01M C 0.6468(9) 0.6642(9) 0.43452(19) 0.017(2) Uani 1 1 d . U . . .
C01N C 0.8939(10) 0.8557(9) 0.3957(2) 0.023(3) Uani 1 1 d . . . . .
C11 C 0.7545(9) 1.0095(9) 0.2882(2) 0.021(2) Uani 1 1 d . U . . .
C01P C 0.7285(10) 0.5909(10) 0.4347(2) 0.023(2) Uani 1 1 d . U . . .
C01Q C 0.7268(12) 0.8994(11) 0.5242(3) 0.042(3) Uani 1 1 d . . . . .
H01Q H 0.722639 0.937842 0.511723 0.051 Uiso 1 1 calc R U . . .
C01R C 0.7223(10) 0.7846(12) 0.5601(2) 0.030(3) Uani 1 1 d . . . . .
H01R H 0.718669 0.746440 0.572700 0.036 Uiso 1 1 calc R U . . .
C01S C 0.7259(10) 0.9794(10) 0.3271(2) 0.024(2) Uani 1 1 d . U . . .
C01T C 0.6233(10) 0.8980(10) 0.3535(2) 0.026(2) Uani 1 1 d . U . . .
C01U C 0.7011(10) 0.8266(10) 0.3532(2) 0.027(3) Uani 1 1 d . U . . .
C01V C 0.8431(10) 0.6263(10) 0.4389(2) 0.027(3) Uani 1 1 d . . . . .
H01V H 0.899787 0.575598 0.438975 0.032 Uiso 1 1 calc R U . . .
C01W C 0.7312(14) 0.5872(12) 0.3734(3) 0.055(5) Uani 1 1 d . . . . .
H01A H 0.789044 0.543007 0.369162 0.082 Uiso 1 1 calc R U . . .
H01B H 0.658893 0.564431 0.368478 0.082 Uiso 1 1 calc R U . . .
H01C H 0.730532 0.593675 0.389283 0.082 Uiso 1 1 calc R U . . .
C15 C 0.6252(11) 0.9785(12) 0.1919(2) 0.035(3) Uani 1 1 d . U . . .
H15 H 0.613952 0.934299 0.180671 0.043 Uiso 1 1 calc R U . . .
C01Y C 0.4422(13) 0.9022(14) 0.4012(3) 0.055(5) Uani 1 1 d . . . . .
H01D H 0.393763 0.956263 0.399260 0.082 Uiso 1 1 calc R U . . .
H01E H 0.465586 0.898108 0.416394 0.082 Uiso 1 1 calc R U . . .
H01F H 0.401743 0.845588 0.397176 0.082 Uiso 1 1 calc R U . . .
C01Z C 0.5050(12) 0.5480(11) 0.4288(3) 0.051(5) Uani 1 1 d . U . . .
H01Z H 0.428855 0.532997 0.426971 0.061 Uiso 1 1 calc R U . . .
C020 C 0.7081(16) 0.9384(15) 0.5432(3) 0.063(5) Uani 1 1 d . . . . .
H020 H 0.698655 1.003673 0.544603 0.075 Uiso 1 1 calc R U . . .

loop_
_atom_site_aniso_label
_atom_site_aniso_U_11
_atom_site_aniso_U_22
_atom_site_aniso_U_33
_atom_site_aniso_U_23
_atom_site_aniso_U_13
_atom_site_aniso_U_12
Br01 0.0360(7) 0.0177(7) 0.0413(8) 0.0054(7) 0.0034(6) 0.0026(6)
Br02 0.0309(7) 0.0264(9) 0.0418(8) 0.0101(7) 0.0065(6) 0.0059(6)
F003 0.053(5) 0.042(6) 0.044(5) 0.011(4) -0.011(4) -0.016(4)
F004 0.043(5) 0.044(6) 0.058(5) -0.029(5) 0.004(4) -0.010(5)
O005 0.021(4) 0.041(6) 0.026(4) -0.005(4) -0.003(3) 0.008(4)
O006 0.023(4) 0.016(4) 0.043(5) 0.008(4) -0.007(3) 0.002(3)
O007 0.024(5) 0.025(6) 0.073(7) 0.023(5) 0.021(4) -0.005(4)
O008 0.018(4) 0.017(5) 0.055(6) 0.013(4) -0.004(4) -0.003(3)
O009 0.029(5) 0.026(6) 0.058(6) 0.018(5) 0.014(4) 0.006(4)
N00A 0.025(5) 0.018(5) 0.029(4) -0.007(4) -0.004(3) 0.016(4)
O00B 0.025(5) 0.064(8) 0.038(5) 0.000(5) 0.006(4) 0.005(5)
O00C 0.023(4) 0.079(10) 0.031(5) 0.002(5) -0.005(4) -0.015(5)
C00D 0.015(4) 0.008(5) 0.033(4) 0.003(3) -0.002(3) -0.005(3)
O00E 0.020(4) 0.060(9) 0.050(6) 0.000(5) 0.011(4) 0.000(4)
N00F 0.024(4) 0.017(5) 0.029(4) 0.003(3) -0.001(3) -0.001(3)
C00G 0.025(6) 0.020(5) 0.033(4) 0.008(3) 0.005(4) -0.003(4)
C00H 0.026(6) 0.015(6) 0.042(7) 0.007(5) 0.008(5) 0.004(4)
C00I 0.017(4) 0.025(4) 0.039(5) 0.010(4) 0.003(4) 0.000(3)
C00J 0.021(5) 0.013(5) 0.032(6) 0.000(4) 0.004(4) -0.003(4)
C00K 0.031(5) 0.015(5) 0.035(4) 0.007(3) 0.003(3) -0.001(4)
C00L 0.028(5) 0.019(6) 0.034(4) 0.005(3) 0.004(3) 0.004(4)
C00M 0.029(6) 0.023(5) 0.032(4) -0.006(4) -0.004(3) 0.019(5)
C00N 0.027(5) 0.026(7) 0.035(8) 0.003(5) -0.005(4) 0.000(4)
C00O 0.019(6) 0.031(6) 0.042(6) 0.005(4) -0.007(4) -0.001(5)
C00P 0.021(6) 0.025(6) 0.059(10) -0.005(6) -0.010(5) -0.003(4)
C00Q 0.031(5) 0.023(6) 0.031(4) 0.001(3) -0.002(3) 0.004(5)
C00R 0.033(7) 0.026(7) 0.035(6) -0.006(5) 0.001(5) 0.010(5)
C00S 0.020(5) 0.019(5) 0.045(7) 0.000(5) 0.009(4) -0.003(4)
C00T 0.022(5) 0.019(5) 0.035(4) 0.006(3) 0.003(3) -0.001(4)
C5 0.016(5) 0.014(5) 0.027(5) 0.000(4) 0.004(3) 0.002(4)
C6 0.022(5) 0.019(6) 0.043(8) -0.005(5) 0.009(5) 0.001(4)
C7 0.021(5) 0.014(5) 0.033(4) -0.001(3) -0.005(3) 0.001(4)
C00X 0.022(5) 0.016(5) 0.030(6) 0.003(4) 0.003(4) 0.005(4)
C8 0.022(5) 0.016(5) 0.033(5) 0.002(4) -0.001(4) 0.000(4)
C00Z 0.024(5) 0.032(8) 0.042(6) 0.010(5) 0.009(4) 0.000(5)
C010 0.050(8) 0.014(6) 0.038(6) 0.010(4) 0.013(5) -0.007(5)
C011 0.021(4) 0.026(4) 0.033(5) 0.005(3) 0.003(3) 0.001(3)
C9 0.028(5) 0.017(5) 0.037(7) -0.008(5) 0.003(4) 0.003(4)
C013 0.014(4) 0.015(5) 0.034(6) 0.000(4) 0.001(4) -0.004(4)
C014 0.023(5) 0.026(5) 0.032(4) 0.005(3) -0.001(3) 0.002(4)
C1 0.016(6) 0.031(7) 0.048(6) -0.002(5) -0.001(5) 0.004(5)
C016 0.023(3) 0.015(4) 0.032(7) 0.003(3) 0.005(3) 0.000(2)
C017 0.014(4) 0.019(5) 0.041(6) 0.013(4) 0.006(4) -0.010(4)
C018 0.015(4) 0.010(6) 0.030(5) 0.006(4) 0.002(3) 0.001(4)
C019 0.012(4) 0.007(5) 0.032(5) 0.003(4) 0.005(3) 0.006(3)
C01A 0.024(3) 0.020(4) 0.062(9) -0.003(4) 0.002(4) 0.000(3)
C2 0.027(7) 0.024(6) 0.044(6) -0.007(4) 0.001(5) 0.017(5)
C01C 0.043(8) 0.030(7) 0.045(6) -0.011(5) -0.008(5) 0.000(6)
C01D 0.018(6) 0.018(5) 0.063(9) 0.014(5) -0.001(6) 0.006(4)
C01E 0.029(5) 0.020(5) 0.042(7) 0.013(4) 0.005(5) 0.007(4)
C12 0.039(7) 0.019(6) 0.034(5) -0.001(4) -0.003(4) 0.014(5)
C10 0.031(6) 0.023(6) 0.037(8) -0.006(5) -0.007(5) -0.001(4)
C01H 0.025(5) 0.073(12) 0.046(6) 0.031(7) 0.008(4) 0.032(6)
C01I 0.024(5) 0.011(6) 0.024(5) -0.004(4) -0.001(4) 0.004(4)
C01J 0.019(4) 0.022(4) 0.032(5) 0.004(3) 0.003(3) -0.001(3)
C01K 0.017(3) 0.020(4) 0.057(9) -0.001(4) 0.001(3) -0.001(2)
C01L 0.030(5) 0.019(6) 0.031(4) -0.006(4) -0.003(3) 0.014(5)
C01M 0.016(3) 0.014(3) 0.022(5) 0.003(3) 0.004(3) 0.000(2)
C01N 0.023(5) 0.014(5) 0.033(6) 0.005(4) 0.003(4) 0.006(4)
C11 0.019(4) 0.011(5) 0.033(4) 0.003(3) 0.000(3) -0.005(4)
C01P 0.019(3) 0.015(3) 0.034(6) 0.003(3) 0.004(3) 0.002(2)
C01Q 0.045(9) 0.022(6) 0.060(7) 0.010(5) -0.011(6) 0.006(6)
C01R 0.021(6) 0.035(7) 0.033(6) -0.004(5) -0.001(5) 0.001(5)
C01S 0.020(4) 0.022(4) 0.030(5) 0.003(3) 0.001(3) -0.001(3)
C01T 0.019(3) 0.027(4) 0.033(5) 0.006(4) 0.001(3) -0.001(3)
C01U 0.016(4) 0.025(4) 0.039(5) 0.008(4) 0.003(4) -0.003(3)
C01V 0.024(5) 0.022(6) 0.034(5) 0.008(4) 0.004(4) 0.002(4)
C01W 0.048(9) 0.030(8) 0.086(13) 0.023(8) -0.007(9) -0.010(7)
C15 0.027(6) 0.038(7) 0.042(6) 0.003(5) 0.002(5) 0.004(5)
C01Y 0.049(8) 0.062(14) 0.053(9) 0.012(9) 0.026(7) 0.016(8)
C01Z 0.023(4) 0.020(4) 0.110(13) -0.008(4) -0.003(4) -0.001(3)
C020 0.080(13) 0.044(8) 0.064(7) -0.001(6) -0.003(7) 0.001(8)

loop_
_atom_type_symbol
_atom_type_description
_atom_type_scat_dispersion_real
_atom_type_scat_dispersion_imag
_atom_type_scat_source
C C 0.0033 0.0016 'International Tables Vol C Tables 4.2.6.8 and 6.1.1.4'
H H 0.0000 0.0000 'International Tables Vol C Tables 4.2.6.8 and 6.1.1.4'
Br Br -0.2901 2.4595 'International Tables Vol C Tables 4.2.6.8 and 6.1.1.4'
F F 0.0171 0.0103 'International Tables Vol C Tables 4.2.6.8 and 6.1.1.4'
N N 0.0061 0.0033 'International Tables Vol C Tables 4.2.6.8 and 6.1.1.4'
O O 0.0106 0.0060 'International Tables Vol C Tables 4.2.6.8 and 6.1.1.4'

loop_
_geom_angle_atom_site_label_1
_geom_angle_atom_site_label_2
_geom_angle_atom_site_label_3
_geom_angle
_geom_angle_site_symmetry_1
_geom_angle_site_symmetry_3
_geom_angle_publ_flag
C018 O005 C01H 115.0(10) . . ?
C01E O006 C01D 116.7(10) . . ?
C017 O008 C01W 116.9(11) . . ?
C00D N00A H00A 117.3 . . ?
C00M N00A H00A 117.3 . . ?
C00M N00A C00D 125.4(11) . . ?
C00Z O00B C01Y 116.0(12) . . ?
N00A C00D H00D 120.0 . . ?
C7 C00D N00A 120.0(12) . . ?
C7 C00D H00D 120.0 . . ?
C00K N00F H00F 118.5 . . ?
C00K N00F C00Q 123.1(11) . . ?
C00Q N00F H00F 118.5 . . ?
C010 C00G C00K 120.9(13) . . ?
C010 C00G C01Q 115.3(13) . . ?
C01Q C00G C00K 123.7(13) . . ?
C00J C00H H00H 120.1 . . ?
C013 C00H H00H 120.1 . . ?
C013 C00H C00J 119.7(12) . . ?
C01J C00I H00I 122.2 . . ?
C01J C00I C01U 115.7(12) . . ?
C01U C00I H00I 122.2 . . ?
C00H C00J C018 117.2(11) . . ?
C00H C00J C01N 120.2(11) . . ?
C01N C00J C018 122.5(11) . . ?
N00F C00K C00G 118.2(12) . . ?
N00F C00K C00L 118.1(13) . . ?
C00L C00K C00G 123.6(13) . . ?
C00K C00L H00L 120.7 . . ?
C00T C00L C00K 118.5(13) . . ?
C00T C00L H00L 120.7 . . ?
N00A C00M C12 118.0(12) . . ?
N00A C00M C01L 117.2(12) . . ?
C01L C00M C12 124.3(12) . . ?
C00P C00N H00N 118.5 . . ?
C6 C00N H00N 118.5 . . ?
C6 C00N C00P 123.0(14) . . ?
F003 C00O C1 122.9(15) . . ?
F003 C00O C15 118.2(13) . . ?
C1 C00O C15 118.9(14) . . ?
C00N C00P H00P 122.2 . . ?
C00N C00P C10 115.6(12) . . ?
C10 C00P H00P 122.2 . . ?
N00F C00Q H00Q 119.8 . . ?
N00F C00Q C014 120.5(13) . . ?
C014 C00Q H00Q 119.8 . . ?
C12 C00R H00R 117.9 . . ?
C12 C00R C15 124.3(15) . . ?
C15 C00R H00R 117.9 . . ?
C6 C00S C5 122.3(12) . . ?
C9 C00S C5 117.1(13) . . ?
C9 C00S C6 120.4(12) . . ?
C00L C00T C019 123.7(11) . . ?
C014 C00T C00L 122.1(12) . . ?
C014 C00T C019 113.4(11) . . ?
C00S C5 H5 114.9 . . ?
C11 C5 C00S 100.4(9) . . ?
C11 C5 H5 114.9 . . ?
C01S C5 C00S 104.8(10) . . ?
C01S C5 H5 114.9 . . ?
C01S C5 C11 105.3(11) . . ?
C00N C6 C00S 119.0(13) . . ?
C00N C6 H6 120.5 . . ?
C00S C6 H6 120.5 . . ?
C00D C7 C8 131.1(12) . . ?
C00D C7 C11 117.4(11) . . ?
C11 C7 C8 111.5(11) . . ?
C013 C00X C019 112.5(11) . . ?
C01I C00X C013 116.5(11) . . ?
C01I C00X C019 131.0(12) . . ?
C7 C8 H8 112.6 . . ?
C7 C8 C9 101.2(10) . . ?
C9 C8 H8 112.6 . . ?
C01J C8 C7 106.8(10) . . ?
C01J C8 H8 112.6 . . ?
C01J C8 C9 110.2(11) . . ?
O00B C00Z C01T 114.7(12) . . ?
O00E C00Z O00B 120.6(12) . . ?
O00E C00Z C01T 124.1(13) . . ?
C00G C010 H010 119.1 . . ?
C01R C010 C00G 121.8(14) . . ?
C01R C010 H010 119.1 . . ?
C01S C011 H011 120.4 . . ?
C01S C011 C01T 119.2(13) . . ?
C01T C011 H011 120.4 . . ?
C00S C9 C8 111.7(12) . . ?
C00S C9 C10 121.8(14) . . ?
C10 C9 C8 126.2(13) . . ?
C00H C013 C00X 121.3(12) . . ?
C00H C013 C01V 126.4(12) . . ?
C00X C013 C01V 112.3(11) . . ?
C00Q C014 C00T 117.5(13) . . ?
C00Q C014 C01V 128.4(13) . . ?
C00T C014 C01V 114.1(11) . . ?
C00O C1 H1 118.3 . . ?
C2 C1 C00O 123.5(15) . . ?
C2 C1 H1 118.3 . . ?
C01A C016 H016 120.4 . . ?
C01P C016 H016 120.4 . . ?
C01P C016 C01A 119.1(12) . . ?
O007 C017 O008 121.2(12) . . ?
O007 C017 C01U 125.8(12) . . ?
O008 C017 C01U 113.0(10) . . ?
O005 C018 C00J 114.5(10) . . ?
O00C C018 O005 125.9(11) . . ?
O00C C018 C00J 119.6(11) . . ?
C00T C019 H019 113.4 . . ?
C00X C019 C00T 105.0(9) . . ?
C00X C019 H019 113.4 . . ?
C00X C019 C01M 107.4(10) . . ?
C01M C019 C00T 103.3(10) . . ?
C01M C019 H019 113.4 . . ?
C016 C01A H01G 120.0 . . ?
C01Z C01A C016 120.0(14) . . ?
C01Z C01A H01G 120.0 . . ?
C1 C2 H2 120.4 . . ?
C1 C2 C12 119.1(14) . . ?
C12 C2 H2 120.4 . . ?
F004 C01C C01R 119.0(15) . . ?
F004 C01C C020 117.9(16) . . ?
C020 C01C C01R 123.0(16) . . ?
O006 C01D H01H 109.5 . . ?
O006 C01D H01I 109.5 . . ?
O006 C01D H01J 109.5 . . ?
H01H C01D H01I 109.5 . . ?
H01H C01D H01J 109.5 . . ?
H01I C01D H01J 109.5 . . ?
O006 C01E C01N 111.7(11) . . ?
O009 C01E O006 121.4(13) . . ?
O009 C01E C01N 126.7(13) . . ?
C00R C12 C00M 124.4(13) . . ?
C00R C12 C2 117.4(13) . . ?
C2 C12 C00M 117.7(13) . . ?
C00P C10 H10 120.2 . . ?
C9 C10 C00P 119.7(13) . . ?
C9 C10 H10 120.2 . . ?
O005 C01H H01K 109.5 . . ?
O005 C01H H01M 109.5 . . ?
O005 C01H H01N 109.5 . . ?
H01K C01H H01M 109.5 . . ?
H01K C01H H01N 109.5 . . ?
H01M C01H H01N 109.5 . . ?
C00X C01I H01O 117.9 . . ?
C00X C01I C01N 124.3(12) . . ?
C01N C01I H01O 117.9 . . ?
C00I C01J C8 123.3(12) . . ?
C01S C01J C00I 122.2(12) . . ?
C01S C01J C8 114.4(12) . . ?
C01M C01K H01P 120.7 . . ?
C01M C01K C01Z 118.6(13) . . ?
C01Z C01K H01P 120.7 . . ?
C00M C01L H01L 120.9 . . ?
C11 C01L C00M 118.2(12) . . ?
C11 C01L H01L 120.9 . . ?
C01K C01M C019 126.1(12) . . ?
C01K C01M C01P 120.5(12) . . ?
C01P C01M C019 113.2(10) . . ?
C00J C01N C01E 118.2(11) . . ?
C01I C01N C00J 117.9(11) . . ?
C01I C01N C01E 123.7(12) . . ?
C7 C11 C5 113.2(11) . . ?
C01L C11 C5 125.0(11) . . ?
C01L C11 C7 121.7(12) . . ?
C016 C01P C01M 120.5(11) . . ?
C016 C01P C01V 127.0(12) . . ?
C01M C01P C01V 112.6(12) . . ?
C00G C01Q H01Q 117.6 . . ?
C020 C01Q C00G 124.9(17) . . ?
C020 C01Q H01Q 117.6 . . ?
C010 C01R C01C 117.5(15) . . ?
C010 C01R H01R 121.3 . . ?
C01C C01R H01R 121.3 . . ?
C011 C01S C5 124.0(12) . . ?
C01J C01S C5 114.4(11) . . ?
C01J C01S C011 121.6(13) . . ?
C011 C01T C00Z 117.4(12) . . ?
C011 C01T C01U 120.3(12) . . ?
C01U C01T C00Z 122.3(12) . . ?
C00I C01U C017 120.6(12) . . ?
C01T C01U C00I 120.9(13) . . ?
C01T C01U C017 118.1(11) . . ?
C013 C01V C014 107.4(12) . . ?
C013 C01V C01P 109.1(11) . . ?
C013 C01V H01V 112.6 . . ?
C014 C01V H01V 112.6 . . ?
C01P C01V C014 101.9(10) . . ?
C01P C01V H01V 112.6 . . ?
O008 C01W H01A 109.5 . . ?
O008 C01W H01B 109.5 . . ?
O008 C01W H01C 109.5 . . ?
H01A C01W H01B 109.5 . . ?
H01A C01W H01C 109.5 . . ?
H01B C01W H01C 109.5 . . ?
C00O C15 H15 121.7 . . ?
C00R C15 C00O 116.5(15) . . ?
C00R C15 H15 121.7 . . ?
O00B C01Y H01D 109.5 . . ?
O00B C01Y H01E 109.5 . . ?
O00B C01Y H01F 109.5 . . ?
H01D C01Y H01E 109.5 . . ?
H01D C01Y H01F 109.5 . . ?
H01E C01Y H01F 109.5 . . ?
C01A C01Z C01K 121.3(14) . . ?
C01A C01Z H01Z 119.3 . . ?
C01K C01Z H01Z 119.3 . . ?
C01C C020 H020 121.3 . . ?
C01Q C020 C01C 117.3(19) . . ?
C01Q C020 H020 121.3 . . ?

loop_
_geom_bond_atom_site_label_1
_geom_bond_atom_site_label_2
_geom_bond_distance
_geom_bond_site_symmetry_2
_geom_bond_publ_flag
F003 C00O 1.330(16) . ?
F004 C01C 1.337(17) . ?
O005 C018 1.336(14) . ?
O005 C01H 1.465(15) . ?
O006 C01D 1.499(16) . ?
O006 C01E 1.356(16) . ?
O007 C017 1.223(13) . ?
O008 C017 1.317(16) . ?
O008 C01W 1.449(18) . ?
O009 C01E 1.183(15) . ?
N00A H00A 0.8800 . ?
N00A C00D 1.360(15) . ?
N00A C00M 1.344(15) . ?
O00B C00Z 1.315(17) . ?
O00B C01Y 1.406(16) . ?
O00C C018 1.225(14) . ?
C00D H00D 0.9500 . ?
C00D C7 1.335(17) . ?
O00E C00Z 1.239(17) . ?
N00F H00F 0.8800 . ?
N00F C00K 1.355(16) . ?
N00F C00Q 1.355(16) . ?
C00G C00K 1.469(19) . ?
C00G C010 1.419(18) . ?
C00G C01Q 1.42(2) . ?
C00H H00H 0.9500 . ?
C00H C00J 1.399(17) . ?
C00H C013 1.364(17) . ?
C00I H00I 0.9500 . ?
C00I C01J 1.402(19) . ?
C00I C01U 1.411(17) . ?
C00J C018 1.501(16) . ?
C00J C01N 1.441(17) . ?
C00K C00L 1.406(18) . ?
C00L H00L 0.9500 . ?
C00L C00T 1.388(18) . ?
C00M C12 1.478(19) . ?
C00M C01L 1.406(18) . ?
C00N H00N 0.9500 . ?
C00N C00P 1.421(19) . ?
C00N C6 1.336(18) . ?
C00O C1 1.34(2) . ?
C00O C15 1.44(2) . ?
C00P H00P 0.9500 . ?
C00P C10 1.43(2) . ?
C00Q H00Q 0.9500 . ?
C00Q C014 1.381(17) . ?
C00R H00R 0.9500 . ?
C00R C12 1.349(19) . ?
C00R C15 1.354(19) . ?
C00S C5 1.547(17) . ?
C00S C6 1.406(19) . ?
C00S C9 1.333(19) . ?
C00T C014 1.383(18) . ?
C00T C019 1.544(17) . ?
C5 H5 1.0000 . ?
C5 C11 1.545(17) . ?
C5 C01S 1.539(18) . ?
C6 H6 0.9500 . ?
C7 C8 1.531(17) . ?
C7 C11 1.436(17) . ?
C00X C013 1.475(18) . ?
C00X C019 1.499(16) . ?
C00X C01I 1.360(18) . ?
C8 H8 1.0000 . ?
C8 C9 1.532(19) . ?
C8 C01J 1.490(17) . ?
C00Z C01T 1.490(18) . ?
C010 H010 0.9500 . ?
C010 C01R 1.380(19) . ?
C011 H011 0.9500 . ?
C011 C01S 1.354(17) . ?
C011 C01T 1.376(18) . ?
C9 C10 1.376(18) . ?
C013 C01V 1.490(18) . ?
C014 C01V 1.511(19) . ?
C1 H1 0.9500 . ?
C1 C2 1.328(19) . ?
C016 H016 0.9500 . ?
C016 C01A 1.446(18) . ?
C016 C01P 1.367(18) . ?
C017 C01U 1.480(18) . ?
C019 H019 1.0000 . ?
C019 C01M 1.512(17) . ?
C01A H01G 0.9500 . ?
C01A C01Z 1.35(2) . ?
C2 H2 0.9500 . ?
C2 C12 1.423(19) . ?
C01C C01R 1.40(2) . ?
C01C C020 1.39(2) . ?
C01D H01H 0.9800 . ?
C01D H01I 0.9800 . ?
C01D H01J 0.9800 . ?
C01E C01N 1.455(18) . ?
C10 H10 0.9500 . ?
C01H H01K 0.9800 . ?
C01H H01M 0.9800 . ?
C01H H01N 0.9800 . ?
C01I H01O 0.9500 . ?
C01I C01N 1.381(17) . ?
C01J C01S 1.353(19) . ?
C01K H01P 0.9500 . ?
C01K C01M 1.366(17) . ?
C01K C01Z 1.45(2) . ?
C01L H01L 0.9500 . ?
C01L C11 1.389(17) . ?
C01M C01P 1.443(17) . ?
C01P C01V 1.495(18) . ?
C01Q H01Q 0.9500 . ?
C01Q C020 1.32(2) . ?
C01R H01R 0.9500 . ?
C01T C01U 1.391(19) . ?
C01V H01V 1.0000 . ?
C01W H01A 0.9800 . ?
C01W H01B 0.9800 . ?
C01W H01C 0.9800 . ?
C15 H15 0.9500 . ?
C01Y H01D 0.9800 . ?
C01Y H01E 0.9800 . ?
C01Y H01F 0.9800 . ?
C01Z H01Z 0.9500 . ?
C020 H020 0.9500 . ?

loop_
_geom_torsion_atom_site_label_1
_geom_torsion_atom_site_label_2
_geom_torsion_atom_site_label_3
_geom_torsion_atom_site_label_4
_geom_torsion
_geom_torsion_site_symmetry_1
_geom_torsion_site_symmetry_2
_geom_torsion_site_symmetry_3
_geom_torsion_site_symmetry_4
_geom_torsion_publ_flag
F003 C00O C1 C2 -175.9(13) . . . . ?
F003 C00O C15 C00R 172.1(12) . . . . ?
F004 C01C C01R C010 -175.7(12) . . . . ?
F004 C01C C020 C01Q 178.9(15) . . . . ?
O006 C01E C01N C00J -179.3(12) . . . . ?
O006 C01E C01N C01I -4(2) . . . . ?
O007 C017 C01U C00I -172.7(14) . . . . ?
O007 C017 C01U C01T 0(2) . . . . ?
O008 C017 C01U C00I 4.2(19) . . . . ?
O008 C017 C01U C01T 177.2(12) . . . . ?
O009 C01E C01N C00J -5(2) . . . . ?
O009 C01E C01N C01I 170.4(15) . . . . ?
N00A C00D C7 C8 -178.2(12) . . . . ?
N00A C00D C7 C11 2.1(18) . . . . ?
N00A C00M C12 C00R 28(2) . . . . ?
N00A C00M C12 C2 -144.2(14) . . . . ?
N00A C00M C01L C11 2(2) . . . . ?
O00B C00Z C01T C011 -102.5(16) . . . . ?
O00B C00Z C01T C01U 78.2(18) . . . . ?
C00D N00A C00M C12 172.0(12) . . . . ?
C00D N00A C00M C01L 0(2) . . . . ?
C00D C7 C8 C9 120.0(15) . . . . ?
C00D C7 C8 C01J -124.6(15) . . . . ?
C00D C7 C11 C5 -179.5(11) . . . . ?
C00D C7 C11 C01L -0.4(19) . . . . ?
O00E C00Z C01T C011 68(2) . . . . ?
O00E C00Z C01T C01U -111.2(18) . . . . ?
N00F C00K C00L C00T -4.7(19) . . . . ?
N00F C00Q C014 C00T 4(2) . . . . ?
N00F C00Q C014 C01V -174.6(13) . . . . ?
C00G C00K C00L C00T -179.2(12) . . . . ?
C00G C010 C01R C01C 0(2) . . . . ?
C00G C01Q C020 C01C -7(3) . . . . ?
C00H C00J C018 O005 109.3(14) . . . . ?
C00H C00J C018 O00C -70.7(18) . . . . ?
C00H C00J C01N C01E 174.2(13) . . . . ?
C00H C00J C01N C01I -1.6(19) . . . . ?
C00H C013 C01V C014 124.9(14) . . . . ?
C00H C013 C01V C01P -125.4(14) . . . . ?
C00I C01J C01S C5 -176.9(12) . . . . ?
C00I C01J C01S C011 1(2) . . . . ?
C00J C00H C013 C00X 1(2) . . . . ?
C00J C00H C013 C01V -178.7(12) . . . . ?
C00K N00F C00Q C014 -3(2) . . . . ?
C00K C00G C010 C01R -179.7(13) . . . . ?
C00K C00G C01Q C020 -176.8(17) . . . . ?
C00K C00L C00T C014 6(2) . . . . ?
C00K C00L C00T C019 174.1(12) . . . . ?
C00L C00T C014 C00Q -5(2) . . . . ?
C00L C00T C014 C01V 173.6(12) . . . . ?
C00L C00T C019 C00X 132.1(13) . . . . ?
C00L C00T C019 C01M -115.5(13) . . . . ?
C00M N00A C00D C7 -1.8(19) . . . . ?
C00M C01L C11 C5 177.3(12) . . . . ?
C00M C01L C11 C7 -2(2) . . . . ?
C00N C00P C10 C9 5(2) . . . . ?
C00O C1 C2 C12 1(2) . . . . ?
C00P C00N C6 C00S 3(2) . . . . ?
C00Q N00F C00K C00G 178.6(12) . . . . ?
C00Q N00F C00K C00L 3.8(19) . . . . ?
C00Q C014 C01V C013 -128.2(15) . . . . ?
C00Q C014 C01V C01P 117.2(15) . . . . ?
C00S C5 C11 C7 55.1(13) . . . . ?
C00S C5 C11 C01L -124.0(13) . . . . ?
C00S C5 C01S C011 130.3(13) . . . . ?
C00S C5 C01S C01J -52.1(15) . . . . ?
C00S C9 C10 C00P -7(2) . . . . ?
C00T C014 C01V C013 53.2(14) . . . . ?
C00T C014 C01V C01P -61.4(15) . . . . ?
C00T C019 C01M C01K 120.4(14) . . . . ?
C00T C019 C01M C01P -54.6(12) . . . . ?
C5 C00S C6 C00N -179.7(13) . . . . ?
C5 C00S C9 C8 -3.7(18) . . . . ?
C5 C00S C9 C10 -177.7(13) . . . . ?
C6 C00N C00P C10 -3(2) . . . . ?
C6 C00S C5 C11 119.8(14) . . . . ?
C6 C00S C5 C01S -131.1(13) . . . . ?
C6 C00S C9 C8 -179.0(12) . . . . ?
C6 C00S C9 C10 7(2) . . . . ?
C7 C8 C9 C00S 62.8(14) . . . . ?
C7 C8 C9 C10 -123.5(15) . . . . ?
C7 C8 C01J C00I 121.2(14) . . . . ?
C7 C8 C01J C01S -57.8(15) . . . . ?
C00X C013 C01V C014 -54.7(13) . . . . ?
C00X C013 C01V C01P 54.9(15) . . . . ?
C00X C019 C01M C01K -129.0(14) . . . . ?
C00X C019 C01M C01P 56.0(13) . . . . ?
C00X C01I C01N C00J 2(2) . . . . ?
C00X C01I C01N C01E -173.9(13) . . . . ?
C8 C7 C11 C5 0.7(15) . . . . ?
C8 C7 C11 C01L 179.9(12) . . . . ?
C8 C9 C10 C00P 179.6(13) . . . . ?
C8 C01J C01S C5 2.0(17) . . . . ?
C8 C01J C01S C011 179.6(12) . . . . ?
C00Z C01T C01U C00I 176.7(13) . . . . ?
C00Z C01T C01U C017 4(2) . . . . ?
C010 C00G C00K N00F -36.1(19) . . . . ?
C010 C00G C00K C00L 138.5(14) . . . . ?
C010 C00G C01Q C020 6(2) . . . . ?
C011 C01T C01U C00I -3(2) . . . . ?
C011 C01T C01U C017 -175.6(13) . . . . ?
C9 C00S C5 C11 -55.5(15) . . . . ?
C9 C00S C5 C01S 53.6(16) . . . . ?
C9 C00S C6 C00N -5(2) . . . . ?
C9 C8 C01J C00I -129.7(14) . . . . ?
C9 C8 C01J C01S 51.3(15) . . . . ?
C013 C00H C00J C018 177.5(12) . . . . ?
C013 C00H C00J C01N 0(2) . . . . ?
C013 C00X C019 C00T 55.2(14) . . . . ?
C013 C00X C019 C01M -54.3(13) . . . . ?
C013 C00X C01I C01N 0(2) . . . . ?
C014 C00T C019 C00X -58.5(14) . . . . ?
C014 C00T C019 C01M 53.9(13) . . . . ?
C1 C00O C15 C00R -4(2) . . . . ?
C1 C2 C12 C00M 173.4(13) . . . . ?
C1 C2 C12 C00R 1(2) . . . . ?
C016 C01A C01Z C01K 1(3) . . . . ?
C016 C01P C01V C013 126.8(14) . . . . ?
C016 C01P C01V C014 -119.8(15) . . . . ?
C018 C00J C01N C01E -2.9(19) . . . . ?
C018 C00J C01N C01I -178.6(12) . . . . ?
C019 C00T C014 C00Q -174.7(11) . . . . ?
C019 C00T C014 C01V 4.0(16) . . . . ?
C019 C00X C013 C00H -179.8(12) . . . . ?
C019 C00X C013 C01V -0.1(15) . . . . ?
C019 C00X C01I C01N 178.2(13) . . . . ?
C019 C01M C01P C016 177.4(12) . . . . ?
C019 C01M C01P C01V -2.0(15) . . . . ?
C01A C016 C01P C01M -2(2) . . . . ?
C01A C016 C01P C01V 177.5(13) . . . . ?
C01D O006 C01E O009 -7(2) . . . . ?
C01D O006 C01E C01N 168.0(11) . . . . ?
C12 C00M C01L C11 -169.8(13) . . . . ?
C12 C00R C15 C00O 7(2) . . . . ?
C01H O005 C018 O00C -6(2) . . . . ?
C01H O005 C018 C00J 174.0(12) . . . . ?
C01I C00X C013 C00H -1.0(19) . . . . ?
C01I C00X C013 C01V 178.7(12) . . . . ?
C01I C00X C019 C00T -123.4(15) . . . . ?
C01I C00X C019 C01M 127.1(15) . . . . ?
C01J C00I C01U C017 172.4(13) . . . . ?
C01J C00I C01U C01T 0(2) . . . . ?
C01J C8 C9 C00S -50.0(16) . . . . ?
C01J C8 C9 C10 123.7(15) . . . . ?
C01K C01M C01P C016 2(2) . . . . ?
C01K C01M C01P C01V -177.3(12) . . . . ?
C01L C00M C12 C00R -160.2(15) . . . . ?
C01L C00M C12 C2 28(2) . . . . ?
C01M C01K C01Z C01A 0(3) . . . . ?
C01M C01P C01V C013 -53.9(15) . . . . ?
C01M C01P C01V C014 59.5(14) . . . . ?
C01N C00J C018 O005 -73.6(16) . . . . ?
C01N C00J C018 O00C 106.4(16) . . . . ?
C11 C5 C01S C011 -124.2(13) . . . . ?
C11 C5 C01S C01J 53.3(14) . . . . ?
C11 C7 C8 C9 -60.3(13) . . . . ?
C11 C7 C8 C01J 55.1(14) . . . . ?
C01P C016 C01A C01Z 0(2) . . . . ?
C01Q C00G C00K N00F 146.9(13) . . . . ?
C01Q C00G C00K C00L -39(2) . . . . ?
C01Q C00G C010 C01R -2(2) . . . . ?
C01R C01C C020 C01Q 4(3) . . . . ?
C01S C5 C11 C7 -53.5(13) . . . . ?
C01S C5 C11 C01L 127.4(13) . . . . ?
C01S C011 C01T C00Z -174.7(13) . . . . ?
C01S C011 C01T C01U 5(2) . . . . ?
C01T C011 C01S C5 173.7(12) . . . . ?
C01T C011 C01S C01J -4(2) . . . . ?
C01U C00I C01J C8 -177.5(12) . . . . ?
C01U C00I C01J C01S 1(2) . . . . ?
C01W O008 C017 O007 3(2) . . . . ?
C01W O008 C017 C01U -173.6(12) . . . . ?
C15 C00O C1 C2 0(2) . . . . ?
C15 C00R C12 C00M -177.3(14) . . . . ?
C15 C00R C12 C2 -5(2) . . . . ?
C01Y O00B C00Z O00E 13(2) . . . . ?
C01Y O00B C00Z C01T -176.2(14) . . . . ?
C01Z C01K C01M C019 -175.6(14) . . . . ?
C01Z C01K C01M C01P -1(2) . . . . ?
C020 C01C C01R C010 -1(2) . . . . ?

loop_
_smtbx_masks_void_nr
_smtbx_masks_void_average_x
_smtbx_masks_void_average_y
_smtbx_masks_void_average_z
_smtbx_masks_void_volume
_smtbx_masks_void_count_electrons
_smtbx_masks_void_content
1 -0.036 0.000 0.000 189.9 56.6 ?
2 0.000 0.223 0.250 175.8 56.5 ?
3 0.036 0.000 0.500 189.9 56.0 ?
4 0.000 -0.223 0.750 175.8 55.5 ?
5 0.464 0.500 0.000 189.9 56.6 ?
6 0.500 0.277 0.750 175.8 55.5 ?
7 0.500 0.723 0.250 175.8 56.5 ?
8 0.536 0.500 0.500 189.9 56.0 ?
